data_1530603
loop_
_publ_author_name
'Ponomarenko, V.I.'
'Porai-Koshits, M.A.'
'Kurkutova, E.N.'
'Sulaimankulov, K.'

_publ_section_title
;
 The crystal structure of cerium (III) sulfate-2-urea-5-water Ce2 (S O4)3
 (O C (N H2)2)2 (H2 O)5 and the structural characteristics of the sulfates
 of the rare earth elements
;
_journal_name_full 'Zhurnal Strukturnoi Khimii (Issue-No. from 1981)'
_journal_page_first 856
_journal_page_last 865
_journal_volume 19
_journal_year 1978
_chemical_formula_sum 'C2 H18 Ce2 N4 O19 S3'
_chemical_name_systematic 'Ce2 (S O4)3 (O C (N H2)2)2 (H2 O)5'
_space_group_IT_number 2
_symmetry_space_group_name_Hall '-P 1'
_symmetry_space_group_name_H-M 'P -1'
_cell_angle_alpha 85.5
_cell_angle_beta 92.23
_cell_angle_gamma 104.98
_cell_formula_units_Z 2
_cell_length_a 11.097
_cell_length_b 13.409
_cell_length_c 6.83
_cell_volume 978.554
_citation_journal_id_ASTM ZSTKAI
_cod_data_source_file Ponomarenko_ZSTKAI_1978_1368.cif
_cod_data_source_block C2H18Ce2N4O19S3
_cod_original_cell_volume 978.5543
_cod_database_code 1530603

loop_
_symmetry_equiv_pos_as_xyz
x,y,z
-x,-y,-z

loop_
_atom_site_label
_atom_site_type_symbol
_atom_site_fract_x
_atom_site_fract_y
_atom_site_fract_z
_atom_site_occupancy
_atom_site_U_iso_or_equiv
O12 O-2 0.382 0.804 0.274 1 0.0
Ce1 Ce+3 0.3066 0.4555 0.2582 1 0.0
C1 C+4 0.011 0.518 0.243 1 0.0
O10 O-2 0.229 0.893 0.328 1 0.0
O11 O-2 0.383 0.953 0.069 1 0.0
S2 S+6 0.3986 0.2013 0.2713 1 0.0
O2 O-2 0.73 0.619 0.404 1 0.0
O15 O-2 0.337 0.615 0.008 1 0.0
O4 O-2 0.607 0.712 0.208 1 0.0
O5 O-2 0.392 0.151 0.469 1 0.0
O7 O-2 0.418 0.316 0.281 1 0.0
N1 N-3 0 0.613 0.191 1 0.0
C2 C+4 0.925 0.931 0.236 1 0.0
O13 O-2 0.138 0.286 0.239 1 0.0
O16 O-2 0.613 0.043 0.343 1 0.0
Ce2 Ce+3 0.6007 0.8905 0.1598 1 0.0
O3 O-2 0.53 0.525 0.423 1 0.0
O8 O-2 0.285 0.156 0.153 1 0.0
O6 O-2 0.506 0.187 0.165 1 0.0
N4 N-3 0.024 0.009 0.252 1 0.0
S1 S+6 0.6428 0.6145 0.2349 1 0.0
O17 O-2 0.898 0.212 0.323 1 0.0
O9 O-2 0.213 0.794 0.04 1 0.0
O14 O-2 0.347 0.612 0.473 1 0.0
N3 N-3 0.947 0.835 0.256 1 0.0
S3 S+6 0.2951 0.8595 0.1761 1 0.0
N2 N-3 0.908 0.442 0.291 1 0.0
O1 O-2 0.716 0.603 0.071 1 0.0
O19 O-2 0.814 0.944 0.223 1 0.0
O18 O-2 0.118 0.5 0.247 1 0.0
